data_4036183
loop_
_publ_author_name
'Bailey, William F.'
'Lambert, Kyle M.'
'Wiberg, Kenneth B.'
'Mercado, Brandon Q.'

_publ_contact_author
;
 Prof. William F. Bailey         
 Department of Chemistry 
 University of Connecticut 
 55 North Eagleville Rd 
 Storrs, CT 06269-3060
;
_publ_section_title
;
 Effect of remote aryl substituents on the conformational equilibria of
 2,2-diaryl-1,3-dioxanes: importance of electrostatic interactions.
;
_journal_issue 8
_journal_name_full 'The Journal of organic chemistry'
_journal_page_first 4108
_journal_page_last 4115
_journal_paper_doi 10.1021/acs.joc.5b00422
_journal_volume 80
_journal_year 2015
_chemical_formula_moiety 'C18 H19 N O4'
_chemical_formula_sum 'C18 H19 N O4'
_chemical_formula_weight 313.34
_chemical_name_common 'compound 1'
_space_group_crystal_system monoclinic
_space_group_IT_number 14
_space_group_name_Hall '-P 2yn'
_space_group_name_H-M_alt 'P 1 21/n 1'
_atom_sites_solution_hydrogens geom
_atom_sites_solution_primary direct
_atom_sites_solution_secondary difmap
_audit_creation_method SHELXL-2013
_cell_angle_alpha 90
_cell_angle_beta 93.395(7)
_cell_angle_gamma 90
_cell_formula_units_Z 4
_cell_length_a 9.0607(3)
_cell_length_b 12.9754(4)
_cell_length_c 13.6636(10)
_cell_measurement_reflns_used 19050
_cell_measurement_temperature 93(2)
_cell_measurement_theta_max 66.5
_cell_measurement_theta_min 3.4
_cell_volume 1603.56(14)
_computing_cell_refinement 'CrystalClear-SM Expert 2.0 r15 (Rigaku, 2011)'
_computing_data_collection 'CrystalClear-SM Expert 2.0 r15 (Rigaku, 2011)'
_computing_data_reduction 'CrystalClear-SM Expert 2.0 r15 (Rigaku, 2011)'
_computing_publication_material 'SHELXL-2013 (Sheldrick, 2013)'
_computing_structure_refinement 'SHELXL-2013 (Sheldrick, 2013)'
_computing_structure_solution 'SHELXS-2013 (Sheldrick, 2013)'
_diffrn_ambient_temperature 93(2)
_diffrn_detector_area_resol_mean 22.2
_diffrn_measured_fraction_theta_full 0.966
_diffrn_measured_fraction_theta_max 0.990
_diffrn_measurement_device_type 'Rigaku Saturn 944+ CCD'
_diffrn_measurement_method \w
_diffrn_radiation_type CuK\a
_diffrn_radiation_wavelength 1.54187
_diffrn_reflns_av_R_equivalents 0.0630
_diffrn_reflns_av_unetI/netI 0.0255
_diffrn_reflns_Laue_measured_fraction_full 0.966
_diffrn_reflns_Laue_measured_fraction_max 0.990
_diffrn_reflns_limit_h_max 10
_diffrn_reflns_limit_h_min -10
_diffrn_reflns_limit_k_max 15
_diffrn_reflns_limit_k_min -15
_diffrn_reflns_limit_l_max 16
_diffrn_reflns_limit_l_min -16
_diffrn_reflns_number 47214
_diffrn_reflns_point_group_measured_fraction_full 0.966
_diffrn_reflns_point_group_measured_fraction_max 0.990
_diffrn_reflns_theta_full 67.687
_diffrn_reflns_theta_max 66.543
_diffrn_reflns_theta_min 4.704
_diffrn_source 'Rotating Anode'
_exptl_absorpt_coefficient_mu 0.753
_exptl_absorpt_correction_T_max 0.852
_exptl_absorpt_correction_T_min 0.744
_exptl_absorpt_correction_type multi-scan
_exptl_absorpt_process_details 'Jacobson, R. (1998) Private Communication'
_exptl_crystal_colour Colorless
_exptl_crystal_density_diffrn 1.298
_exptl_crystal_density_method 'not measured'
_exptl_crystal_description Block
_exptl_crystal_F_000 664
_exptl_crystal_size_max 0.320
_exptl_crystal_size_mid 0.260
_exptl_crystal_size_min 0.220
_refine_diff_density_max 0.173
_refine_diff_density_min -0.250
_refine_diff_density_rms 0.045
_refine_ls_extinction_method none
_refine_ls_goodness_of_fit_ref 1.088
_refine_ls_hydrogen_treatment constr
_refine_ls_matrix_type full
_refine_ls_number_parameters 210
_refine_ls_number_reflns 2799
_refine_ls_number_restraints 0
_refine_ls_restrained_S_all 1.088
_refine_ls_R_factor_all 0.0460
_refine_ls_R_factor_gt 0.0394
_refine_ls_shift/su_max 0.000
_refine_ls_shift/su_mean 0.000
_refine_ls_structure_factor_coef Fsqd
_refine_ls_weighting_details 'w=1/[\s^2^(Fo^2^)+(0.0504P)^2^+0.5728P] where P=(Fo^2^+2Fc^2^)/3'
_refine_ls_weighting_scheme calc
_refine_ls_wR_factor_gt 0.0996
_refine_ls_wR_factor_ref 0.1036
_reflns_Friedel_coverage 0.000
_reflns_number_gt 2404
_reflns_number_total 2799
_reflns_threshold_expression 'I > 2\s(I)'
_cod_data_source_file jo5b00422_si_002.cif
_cod_data_source_block 007_13121
_cod_original_sg_symbol_H-M 'P 21/n'
_cod_database_code 4036183
_shelx_space_group_comment
; 
The symmetry employed for this shelxl refinement is uniquely defined 
by the following loop, which should always be used as a source of 
symmetry information in preference to the above space-group names. 
They are only intended as comments. 
;
_shelx_estimated_absorpt_t_min 0.795
_shelx_estimated_absorpt_t_max 0.852
_shelxl_version_number 2013-3

loop_
_space_group_symop_operation_xyz
'x, y, z'
'-x+1/2, y+1/2, -z+1/2'
'-x, -y, -z'
'x-1/2, -y-1/2, z-1/2'

loop_
_atom_site_label
_atom_site_type_symbol
_atom_site_fract_x
_atom_site_fract_y
_atom_site_fract_z
_atom_site_U_iso_or_equiv
_atom_site_adp_type
_atom_site_occupancy
_atom_site_site_symmetry_order
_atom_site_calc_flag
_atom_site_refinement_flags_posn
_atom_site_refinement_flags_adp
O1 O 0.21423(11) 0.54261(7) 0.30743(7) 0.0201(2) Uani 1 1 d . .
C2 C 0.24531(15) 0.63371(11) 0.25510(10) 0.0192(3) Uani 1 1 d . .
O3 O 0.37662(10) 0.68180(8) 0.29353(7) 0.0205(2) Uani 1 1 d . .
C4 C 0.37685(16) 0.70601(12) 0.39685(11) 0.0226(3) Uani 1 1 d . .
H4 H 0.2979 0.7579 0.4077 0.027 Uiso 1 1 calc R U
C5 C 0.34531(17) 0.60821(12) 0.45252(11) 0.0250(3) Uani 1 1 d . .
H5A H 0.3366 0.6247 0.5227 0.030 Uiso 1 1 calc R U
H5B H 0.4286 0.5594 0.4475 0.030 Uiso 1 1 calc R U
C6 C 0.20346(17) 0.55813(11) 0.41179(10) 0.0215(3) Uani 1 1 d . .
H6 H 0.1182 0.6048 0.4228 0.026 Uiso 1 1 calc R U
C7 C 0.17380(18) 0.45323(12) 0.45454(11) 0.0261(4) Uani 1 1 d . .
H7A H 0.0839 0.4242 0.4220 0.039 Uiso 1 1 calc R U
H7B H 0.1607 0.4600 0.5249 0.039 Uiso 1 1 calc R U
H7C H 0.2576 0.4075 0.4444 0.039 Uiso 1 1 calc R U
C8 C 0.52621(17) 0.75250(13) 0.42489(12) 0.0301(4) Uani 1 1 d . .
H8A H 0.6039 0.7027 0.4119 0.045 Uiso 1 1 calc R U
H8B H 0.5318 0.7700 0.4948 0.045 Uiso 1 1 calc R U
H8C H 0.5398 0.8150 0.3862 0.045 Uiso 1 1 calc R U
C9 C 0.11340(15) 0.70801(11) 0.25098(10) 0.0180(3) Uani 1 1 d . .
C10 C -0.03024(16) 0.66891(11) 0.24938(10) 0.0216(3) Uani 1 1 d . .
H10 H -0.0452 0.5970 0.2571 0.026 Uiso 1 1 calc R U
C11 C -0.15100(16) 0.73384(12) 0.23661(11) 0.0236(3) Uani 1 1 d . .
H11 H -0.2489 0.7075 0.2352 0.028 Uiso 1 1 calc R U
C12 C -0.12484(16) 0.83858(11) 0.22590(10) 0.0213(3) Uani 1 1 d . .
C13 C 0.01635(16) 0.87982(11) 0.22846(10) 0.0213(3) Uani 1 1 d . .
H13 H 0.0309 0.9519 0.2220 0.026 Uiso 1 1 calc R U
C14 C 0.13575(16) 0.81357(11) 0.24067(10) 0.0196(3) Uani 1 1 d . .
H14 H 0.2335 0.8402 0.2420 0.023 Uiso 1 1 calc R U
C15 C 0.27245(16) 0.60058(11) 0.15072(11) 0.0207(3) Uani 1 1 d . .
C16 C 0.19235(18) 0.51962(12) 0.10758(11) 0.0259(4) Uani 1 1 d . .
H16 H 0.1219 0.4840 0.1438 0.031 Uiso 1 1 calc R U
C17 C 0.2147(2) 0.49032(13) 0.01175(12) 0.0313(4) Uani 1 1 d . .
H17 H 0.1601 0.4345 -0.0172 0.038 Uiso 1 1 calc R U
C18 C 0.3165(2) 0.54237(14) -0.04149(12) 0.0331(4) Uani 1 1 d . .
H18 H 0.3328 0.5217 -0.1067 0.040 Uiso 1 1 calc R U
C19 C 0.39438(19) 0.62437(14) 0.00020(12) 0.0316(4) Uani 1 1 d . .
H19 H 0.4628 0.6608 -0.0369 0.038 Uiso 1 1 calc R U
C20 C 0.37316(17) 0.65394(13) 0.09635(11) 0.0261(4) Uani 1 1 d . .
H20 H 0.4271 0.7103 0.1248 0.031 Uiso 1 1 calc R U
N21 N -0.25084(14) 0.90849(11) 0.21064(9) 0.0273(3) Uani 1 1 d . .
O22 O -0.22564(13) 1.00126(9) 0.20275(9) 0.0355(3) Uani 1 1 d . .
O23 O -0.37620(13) 0.87224(11) 0.20545(10) 0.0439(3) Uani 1 1 d . .

loop_
_atom_site_aniso_label
_atom_site_aniso_U_11
_atom_site_aniso_U_22
_atom_site_aniso_U_33
_atom_site_aniso_U_23
_atom_site_aniso_U_13
_atom_site_aniso_U_12
O1 0.0271(5) 0.0182(5) 0.0150(5) 0.0024(4) 0.0010(4) 0.0019(4)
C2 0.0204(7) 0.0185(7) 0.0188(7) 0.0026(6) 0.0009(6) -0.0001(6)
O3 0.0183(5) 0.0250(5) 0.0180(5) -0.0006(4) -0.0011(4) 0.0000(4)
C4 0.0243(8) 0.0249(8) 0.0184(7) -0.0037(6) -0.0014(6) 0.0018(6)
C5 0.0312(8) 0.0262(8) 0.0173(7) -0.0001(6) -0.0013(6) 0.0020(6)
C6 0.0265(8) 0.0232(8) 0.0149(7) 0.0000(6) 0.0027(6) 0.0024(6)
C7 0.0334(8) 0.0255(8) 0.0195(8) 0.0035(6) 0.0012(6) -0.0003(6)
C8 0.0275(8) 0.0317(9) 0.0304(9) -0.0005(7) -0.0051(7) -0.0030(7)
C9 0.0208(7) 0.0201(7) 0.0131(7) -0.0003(5) 0.0004(5) 0.0008(6)
C10 0.0230(7) 0.0208(8) 0.0210(7) 0.0023(6) 0.0008(6) -0.0014(6)
C11 0.0187(7) 0.0302(8) 0.0219(8) 0.0017(6) 0.0008(6) -0.0012(6)
C12 0.0217(7) 0.0263(8) 0.0158(7) 0.0010(6) -0.0002(6) 0.0070(6)
C13 0.0271(8) 0.0204(8) 0.0161(7) 0.0020(6) 0.0003(6) 0.0019(6)
C14 0.0201(7) 0.0211(7) 0.0175(7) 0.0009(6) 0.0008(6) -0.0003(6)
C15 0.0238(7) 0.0206(7) 0.0176(7) 0.0023(6) -0.0003(6) 0.0066(6)
C16 0.0323(8) 0.0233(8) 0.0217(8) 0.0017(6) -0.0011(7) 0.0024(6)
C17 0.0445(10) 0.0282(9) 0.0204(8) -0.0009(6) -0.0048(7) 0.0089(7)
C18 0.0445(10) 0.0372(10) 0.0173(8) 0.0013(7) 0.0015(7) 0.0156(8)
C19 0.0334(9) 0.0390(10) 0.0231(8) 0.0064(7) 0.0061(7) 0.0093(7)
C20 0.0247(8) 0.0302(8) 0.0234(8) 0.0035(6) 0.0019(6) 0.0047(6)
N21 0.0272(7) 0.0357(8) 0.0190(7) 0.0016(5) 0.0016(5) 0.0111(6)
O22 0.0425(7) 0.0308(7) 0.0330(7) 0.0019(5) 0.0008(5) 0.0162(5)
O23 0.0221(6) 0.0540(8) 0.0551(9) 0.0100(6) -0.0015(6) 0.0089(6)

loop_
_atom_type_symbol
_atom_type_description
_atom_type_scat_dispersion_real
_atom_type_scat_dispersion_imag
_atom_type_scat_source
C C 0.0181 0.0091 'International Tables Vol C Tables 4.2.6.8 and 6.1.1.4'
H H 0.0000 0.0000 'International Tables Vol C Tables 4.2.6.8 and 6.1.1.4'
N N 0.0311 0.0180 'International Tables Vol C Tables 4.2.6.8 and 6.1.1.4'
O O 0.0492 0.0322 'International Tables Vol C Tables 4.2.6.8 and 6.1.1.4'

loop_
_geom_angle_atom_site_label_1
_geom_angle_atom_site_label_2
_geom_angle_atom_site_label_3
_geom_angle
C2 O1 C6 114.03(11)
O3 C2 O1 111.57(11)
O3 C2 C15 107.02(11)
O1 C2 C15 106.53(11)
O3 C2 C9 111.86(11)
O1 C2 C9 111.39(11)
C15 C2 C9 108.16(11)
C2 O3 C4 114.21(10)
O3 C4 C8 106.49(12)
O3 C4 C5 108.59(12)
C8 C4 C5 113.58(13)
O3 C4 H4 109.4
C8 C4 H4 109.4
C5 C4 H4 109.4
C4 C5 C6 110.83(12)
C4 C5 H5A 109.5
C6 C5 H5A 109.5
C4 C5 H5B 109.5
C6 C5 H5B 109.5
H5A C5 H5B 108.1
O1 C6 C7 106.20(11)
O1 C6 C5 108.40(12)
C7 C6 C5 114.23(13)
O1 C6 H6 109.3
C7 C6 H6 109.3
C5 C6 H6 109.3
C6 C7 H7A 109.5
C6 C7 H7B 109.5
H7A C7 H7B 109.5
C6 C7 H7C 109.5
H7A C7 H7C 109.5
H7B C7 H7C 109.5
C4 C8 H8A 109.5
C4 C8 H8B 109.5
H8A C8 H8B 109.5
C4 C8 H8C 109.5
H8A C8 H8C 109.5
H8B C8 H8C 109.5
C14 C9 C10 119.79(13)
C14 C9 C2 120.27(12)
C10 C9 C2 119.73(12)
C11 C10 C9 120.68(14)
C11 C10 H10 119.7
C9 C10 H10 119.7
C10 C11 C12 118.06(14)
C10 C11 H11 121.0
C12 C11 H11 121.0
C13 C12 C11 122.58(13)
C13 C12 N21 118.40(13)
C11 C12 N21 119.01(13)
C14 C13 C12 118.51(14)
C14 C13 H13 120.7
C12 C13 H13 120.7
C13 C14 C9 120.37(13)
C13 C14 H14 119.8
C9 C14 H14 119.8
C16 C15 C20 119.45(14)
C16 C15 C2 120.12(13)
C20 C15 C2 120.37(13)
C15 C16 C17 120.35(15)
C15 C16 H16 119.8
C17 C16 H16 119.8
C18 C17 C16 120.04(16)
C18 C17 H17 120.0
C16 C17 H17 120.0
C19 C18 C17 119.96(15)
C19 C18 H18 120.0
C17 C18 H18 120.0
C18 C19 C20 120.36(16)
C18 C19 H19 119.8
C20 C19 H19 119.8
C19 C20 C15 119.81(16)
C19 C20 H20 120.1
C15 C20 H20 120.1
O23 N21 O22 123.05(13)
O23 N21 C12 118.83(14)
O22 N21 C12 118.12(13)

loop_
_geom_bond_atom_site_label_1
_geom_bond_atom_site_label_2
_geom_bond_distance
O1 C2 1.4184(17)
O1 C6 1.4491(17)
C2 O3 1.4165(17)
C2 C15 1.523(2)
C2 C9 1.5340(19)
O3 C4 1.4462(17)
C4 C8 1.510(2)
C4 C5 1.515(2)
C4 H4 1.0000
C5 C6 1.516(2)
C5 H5A 0.9900
C5 H5B 0.9900
C6 C7 1.511(2)
C6 H6 1.0000
C7 H7A 0.9800
C7 H7B 0.9800
C7 H7C 0.9800
C8 H8A 0.9800
C8 H8B 0.9800
C8 H8C 0.9800
C9 C14 1.393(2)
C9 C10 1.396(2)
C10 C11 1.384(2)
C10 H10 0.9500
C11 C12 1.389(2)
C11 H11 0.9500
C12 C13 1.385(2)
C12 N21 1.4634(19)
C13 C14 1.384(2)
C13 H13 0.9500
C14 H14 0.9500
C15 C16 1.388(2)
C15 C20 1.394(2)
C16 C17 1.390(2)
C16 H16 0.9500
C17 C18 1.384(3)
C17 H17 0.9500
C18 C19 1.381(3)
C18 H18 0.9500
C19 C20 1.393(2)
C19 H19 0.9500
C20 H20 0.9500
N21 O23 1.2275(18)
N21 O22 1.2312(18)

loop_
_geom_torsion_atom_site_label_1
_geom_torsion_atom_site_label_2
_geom_torsion_atom_site_label_3
_geom_torsion_atom_site_label_4
_geom_torsion
C6 O1 C2 O3 56.27(15)
C6 O1 C2 C15 172.74(11)
C6 O1 C2 C9 -69.52(14)
O1 C2 O3 C4 -56.10(15)
C15 C2 O3 C4 -172.27(11)
C9 C2 O3 C4 69.44(14)
C2 O3 C4 C8 177.91(11)
C2 O3 C4 C5 55.25(15)
O3 C4 C5 C6 -54.30(16)
C8 C4 C5 C6 -172.57(13)
C2 O1 C6 C7 -178.74(12)
C2 O1 C6 C5 -55.57(15)
C4 C5 C6 O1 54.46(16)
C4 C5 C6 C7 172.64(12)
O3 C2 C9 C14 28.08(18)
O1 C2 C9 C14 153.72(12)
C15 C2 C9 C14 -89.53(15)
O3 C2 C9 C10 -157.24(12)
O1 C2 C9 C10 -31.60(17)
C15 C2 C9 C10 85.15(15)
C14 C9 C10 C11 0.7(2)
C2 C9 C10 C11 -174.03(13)
C9 C10 C11 C12 -0.3(2)
C10 C11 C12 C13 -0.6(2)
C10 C11 C12 N21 178.97(13)
C11 C12 C13 C14 1.0(2)
N21 C12 C13 C14 -178.56(13)
C12 C13 C14 C9 -0.6(2)
C10 C9 C14 C13 -0.3(2)
C2 C9 C14 C13 174.42(13)
O3 C2 C15 C16 155.12(13)
O1 C2 C15 C16 35.65(17)
C9 C2 C15 C16 -84.20(16)
O3 C2 C15 C20 -27.61(17)
O1 C2 C15 C20 -147.08(13)
C9 C2 C15 C20 93.07(15)
C20 C15 C16 C17 1.5(2)
C2 C15 C16 C17 178.80(13)
C15 C16 C17 C18 -0.5(2)
C16 C17 C18 C19 -0.9(2)
C17 C18 C19 C20 1.2(2)
C18 C19 C20 C15 -0.2(2)
C16 C15 C20 C19 -1.2(2)
C2 C15 C20 C19 -178.48(13)
C13 C12 N21 O23 177.93(14)
C11 C12 N21 O23 -1.7(2)
C13 C12 N21 O22 -1.5(2)
C11 C12 N21 O22 178.94(13)
